data_7107261
loop_
_publ_author_name
'Michael Schettini'
'Guang Wu'
'Trevor Hayton'

_publ_section_title
;
 Synthesis and reactivity of a uranyl-imidazolyl complex
;
_journal_name_full Chem.Commun.
_journal_page_first 1484
_journal_paper_doi 10.1039/c1cc13192c
_journal_volume 48
_journal_year 2012
_chemical_formula_sum 'C45 H67 Cl Fe N8 O3 U'
_chemical_formula_weight 1097.40
_chemical_name_systematic
;
Uranyl(VI) Ar2NacNac Bis(N-MeIm) Iron(II) chloride MeIm
;
_space_group_IT_number 11
_symmetry_cell_setting monoclinic
_symmetry_space_group_name_Hall '-P 2yb'
_symmetry_space_group_name_H-M 'P 1 21/m 1'
_atom_sites_solution_hydrogens geom
_atom_sites_solution_primary direct
_atom_sites_solution_secondary difmap
_audit_creation_method SHELXL-97
_cell_angle_alpha 90.00
_cell_angle_beta 104.866(2)
_cell_angle_gamma 90.00
_cell_formula_units_Z 2
_cell_length_a 8.9781(9)
_cell_length_b 21.304(2)
_cell_length_c 12.9440(13)
_cell_measurement_temperature 150(2)
_cell_volume 2392.9(4)
_computing_structure_refinement 'SHELXL-97 (Sheldrick, 2008)'
_computing_structure_solution 'SHELXS-97 (Sheldrick, 2008)'
_diffrn_ambient_temperature 150(2)
_diffrn_measured_fraction_theta_full 0.969
_diffrn_measured_fraction_theta_max 0.969
_diffrn_radiation_monochromator graphite
_diffrn_radiation_source 'fine-focus sealed tube'
_diffrn_radiation_type MoK\a
_diffrn_radiation_wavelength 0.71073
_diffrn_reflns_av_R_equivalents 0.0999
_diffrn_reflns_av_sigmaI/netI 0.0738
_diffrn_reflns_limit_h_max 11
_diffrn_reflns_limit_h_min -11
_diffrn_reflns_limit_k_max 26
_diffrn_reflns_limit_k_min -27
_diffrn_reflns_limit_l_max 16
_diffrn_reflns_limit_l_min -16
_diffrn_reflns_number 21204
_diffrn_reflns_theta_full 27.10
_diffrn_reflns_theta_max 27.10
_diffrn_reflns_theta_min 1.63
_exptl_absorpt_coefficient_mu 3.785
_exptl_absorpt_correction_T_max 0.389
_exptl_absorpt_correction_T_min 0.258
_exptl_absorpt_correction_type empirical
_exptl_absorpt_process_details 'Psi Scan'
_exptl_crystal_colour Yellow-green
_exptl_crystal_density_diffrn 1.523
_exptl_crystal_density_method 'not measured'
_exptl_crystal_description Plates
_exptl_crystal_F_000 1104
_exptl_crystal_size_max 0.3
_exptl_crystal_size_mid 0.25
_exptl_crystal_size_min 0.05
_refine_diff_density_max 1.684
_refine_diff_density_min -1.351
_refine_diff_density_rms 0.141
_refine_ls_extinction_method none
_refine_ls_goodness_of_fit_ref 0.781
_refine_ls_hydrogen_treatment mixed
_refine_ls_matrix_type full
_refine_ls_number_parameters 297
_refine_ls_number_reflns 5273
_refine_ls_number_restraints 9
_refine_ls_restrained_S_all 0.813
_refine_ls_R_factor_all 0.0502
_refine_ls_R_factor_gt 0.0342
_refine_ls_shift/su_max 0.100
_refine_ls_shift/su_mean 0.007
_refine_ls_structure_factor_coef Fsqd
_refine_ls_weighting_details 'calc w=1/[\s^2^(Fo^2^)+(0.0756P)^2^+0.0000P] where P=(Fo^2^+2Fc^2^)/3'
_refine_ls_weighting_scheme calc
_refine_ls_wR_factor_gt 0.0829
_refine_ls_wR_factor_ref 0.0933
_reflns_number_gt 4356
_reflns_number_total 5273
_reflns_threshold_expression >2sigma(I)
_cod_data_source_file c1cc13192c.txt
_cod_data_source_block 3
_cod_original_sg_symbol_H-M P2(1)/m
_cod_database_code 7107261

loop_
_symmetry_equiv_pos_as_xyz
'x, y, z'
'-x, y+1/2, -z'
'-x, -y, -z'
'x, -y-1/2, z'

loop_
_atom_site_label
_atom_site_type_symbol
_atom_site_fract_x
_atom_site_fract_y
_atom_site_fract_z
_atom_site_U_iso_or_equiv
_atom_site_adp_type
_atom_site_occupancy
_atom_site_symmetry_multiplicity
_atom_site_calc_flag
_atom_site_refinement_flags
_atom_site_disorder_assembly
_atom_site_disorder_group
C19 C 0.4468(14) 0.6016(4) 0.3798(5) 0.098(4) Uani 1 1 d . . 1
H19A H 0.4074 0.5599 0.3824 0.147 Uiso 1 1 calc R . 1
H19B H 0.5190 0.6018 0.3365 0.147 Uiso 1 1 calc R . 1
H19C H 0.3633 0.6296 0.3495 0.147 Uiso 1 1 calc R . 1
U1 U 0.57967(3) 0.7500 0.774061(18) 0.01663(9) Uani 1 2 d S . 1
Fe Fe 0.34372(11) 0.7500 0.47169(8) 0.0318(3) Uani 1 2 d S . 1
Cl Cl 0.2957(2) 0.7500 0.28425(14) 0.0486(6) Uani 1 2 d S . 1
O1 O 0.3747(5) 0.7500 0.7328(4) 0.0234(10) Uani 1 2 d S . 1
O2 O 0.7844(5) 0.7500 0.8086(4) 0.0248(10) Uani 1 2 d S . 1
N1 N 0.5737(4) 0.68197(15) 0.9244(3) 0.0147(7) Uani 1 1 d . . 1
N2 N 0.5867(5) 0.67535(17) 0.6333(3) 0.0239(8) Uani 1 1 d . . 1
C2 C 0.5227(5) 0.5755(2) 0.8471(3) 0.0194(9) Uani 1 1 d . . 1
C5 C 0.8388(5) 0.5505(2) 0.9083(4) 0.0249(10) Uani 1 1 d . . 1
H5 H 0.9437 0.5417 0.9286 0.030 Uiso 1 1 calc R . 1
N4 N 0.1158(7) 0.7500 0.4817(5) 0.0369(15) Uani 1 2 d S . 1
C13 C 0.5140(5) 0.69085(19) 1.0069(3) 0.0159(8) Uani 1 1 d . . 1
C7 C 0.3490(5) 0.5849(2) 0.8140(4) 0.0214(9) Uani 1 1 d . . 1
H7 H 0.325(6) 0.624(2) 0.846(4) 0.026 Uiso 1 1 calc . A 1
C6 C 0.7866(5) 0.6081(2) 0.9350(4) 0.0211(9) Uani 1 1 d . . 1
C1 C 0.6273(5) 0.62090(19) 0.9033(3) 0.0171(9) Uani 1 1 d . . 1
C15 C 0.4746(7) 0.7500 1.0395(5) 0.0177(12) Uani 1 2 d S . 1
H15 H 0.4151 0.7500 1.0887 0.021 Uiso 1 2 calc SR . 1
C3 C 0.5817(5) 0.5187(2) 0.8227(4) 0.0241(10) Uani 1 1 d . . 1
H3 H 0.5140 0.4886 0.7854 0.029 Uiso 1 1 calc R . 1
C10 C 0.9002(5) 0.6547(2) 1.0024(4) 0.0259(10) Uani 1 1 d . . 1
H10 H 0.852(6) 0.696(3) 0.992(4) 0.031 Uiso 1 1 calc . B 1
C9 C 0.2649(6) 0.5313(2) 0.8546(4) 0.0335(12) Uani 1 1 d . . 1
H9A H 0.2767 0.4932 0.8180 0.050 Uiso 1 1 calc R . 1
H9B H 0.1574 0.5414 0.8413 0.050 Uiso 1 1 calc R . 1
H9C H 0.3079 0.5259 0.9300 0.050 Uiso 1 1 calc R . 1
C14 C 0.4902(5) 0.6361(2) 1.0750(4) 0.0232(10) Uani 1 1 d . . 1
H14A H 0.4163 0.6076 1.0326 0.035 Uiso 1 1 calc R . 1
H14B H 0.4529 0.6511 1.1337 0.035 Uiso 1 1 calc R . 1
H14C H 0.5863 0.6146 1.1022 0.035 Uiso 1 1 calc R . 1
C8 C 0.2843(6) 0.5895(3) 0.6924(4) 0.0341(12) Uani 1 1 d . . 1
H8A H 0.3213 0.6272 0.6668 0.051 Uiso 1 1 calc R . 1
H8B H 0.1737 0.5904 0.6754 0.051 Uiso 1 1 calc R . 1
H8C H 0.3173 0.5538 0.6589 0.051 Uiso 1 1 calc R . 1
N5 N -0.1356(7) 0.7500 0.4228(5) 0.0397(16) Uani 1 2 d S . 1
C16 C 0.4872(6) 0.6742(2) 0.5344(4) 0.0286(11) Uani 1 1 d . . 1
C20 C -0.0012(8) 0.7500 0.3979(6) 0.0364(18) Uani 1 2 d S . 1
H20 H 0.0084 0.7500 0.3280 0.044 Uiso 1 2 calc SR . 1
C4 C 0.7373(6) 0.5056(2) 0.8520(4) 0.0280(11) Uani 1 1 d . . 1
H4 H 0.7739 0.4674 0.8343 0.034 Uiso 1 1 calc R . 1
N3 N 0.5229(8) 0.6219(2) 0.4865(4) 0.0552(16) Uani 1 1 d . . 1
C12 C 0.9332(7) 0.6383(3) 1.1217(4) 0.0433(14) Uani 1 1 d . . 1
H12A H 0.8403 0.6426 1.1449 0.065 Uiso 1 1 calc R . 1
H12B H 1.0103 0.6662 1.1621 0.065 Uiso 1 1 calc R . 1
H12C H 0.9695 0.5958 1.1327 0.065 Uiso 1 1 calc R . 1
C11 C 1.0505(6) 0.6586(3) 0.9685(5) 0.0418(14) Uani 1 1 d . . 1
H11A H 1.1049 0.6195 0.9839 0.063 Uiso 1 1 calc R . 1
H11B H 1.1130 0.6918 1.0071 0.063 Uiso 1 1 calc R . 1
H11C H 1.0282 0.6669 0.8932 0.063 Uiso 1 1 calc R . 1
C18 C 0.6831(8) 0.6240(3) 0.6423(5) 0.0433(15) Uani 1 1 d . . 1
H18 H 0.7633 0.6142 0.7014 0.052 Uiso 1 1 calc R . 1
C21 C 0.0516(9) 0.7500 0.5674(7) 0.046(2) Uani 1 2 d S . 1
H21 H 0.1061 0.7500 0.6390 0.056 Uiso 1 2 calc SR . 1
C22 C -0.1049(9) 0.7500 0.5304(7) 0.045(2) Uani 1 2 d S . 1
H22 H -0.1763 0.7500 0.5713 0.054 Uiso 1 2 calc SR . 1
C17 C 0.6424(11) 0.5909(3) 0.5526(5) 0.070(3) Uani 1 1 d . . 1
H17 H 0.6869 0.5536 0.5379 0.084 Uiso 1 1 calc R . 1
O3 O 1.0000 0.5000 0.5000 0.117(4) Uani 1 2 d SD . 1
C23 C -0.2905(9) 0.7500 0.3469(8) 0.058(3) Uani 1 2 d SD . 1
H23A H -0.2804 0.7559 0.2755 0.086 Uiso 0.50 1 calc PRD . 1
H23B H -0.3510 0.7835 0.3647 0.086 Uiso 0.50 1 calc PRD . 1
H23C H -0.3405 0.7106 0.3514 0.086 Uiso 0.50 1 calc PR . 1
C24A C 1.0540(14) 0.5333(5) 0.4298(10) 0.055(3) Uiso 0.50 1 d PD C 1
C25A C 0.9736(16) 0.5957(5) 0.3964(11) 0.059(4) Uiso 0.50 1 d PD C 1
C25B C 1.0921(17) 0.5766(7) 0.3938(12) 0.071(4) Uiso 0.50 1 d PD D 1
C24B C 0.9740(13) 0.5555(5) 0.4523(10) 0.051(3) Uiso 0.50 1 d PD D 1

loop_
_atom_site_aniso_label
_atom_site_aniso_U_11
_atom_site_aniso_U_22
_atom_site_aniso_U_33
_atom_site_aniso_U_23
_atom_site_aniso_U_13
_atom_site_aniso_U_12
C19 0.215(11) 0.048(4) 0.032(4) -0.026(3) 0.037(5) -0.044(6)
U1 0.01727(13) 0.01745(13) 0.01553(13) 0.000 0.00486(9) 0.000
Fe 0.0188(5) 0.0559(7) 0.0215(5) 0.000 0.0063(4) 0.000
Cl 0.0235(9) 0.1028(18) 0.0192(9) 0.000 0.0049(7) 0.000
O1 0.018(2) 0.027(2) 0.026(2) 0.000 0.0069(19) 0.000
O2 0.014(2) 0.033(3) 0.027(2) 0.000 0.0057(19) 0.000
N1 0.0153(17) 0.0108(16) 0.0168(18) 0.0023(14) 0.0018(14) 0.0011(13)
N2 0.033(2) 0.021(2) 0.021(2) 0.0005(15) 0.0138(17) 0.0024(16)
C2 0.027(2) 0.018(2) 0.015(2) 0.0025(17) 0.0077(18) 0.0002(17)
C5 0.026(2) 0.021(2) 0.028(3) 0.0074(19) 0.007(2) 0.0084(19)
N4 0.019(3) 0.066(5) 0.027(3) 0.000 0.008(3) 0.000
C13 0.014(2) 0.018(2) 0.015(2) -0.0009(16) 0.0017(16) -0.0024(16)
C7 0.024(2) 0.017(2) 0.025(2) -0.0019(18) 0.0084(19) -0.0015(17)
C6 0.023(2) 0.016(2) 0.026(2) 0.0053(18) 0.0080(19) 0.0042(17)
C1 0.024(2) 0.014(2) 0.015(2) 0.0041(16) 0.0071(17) 0.0026(16)
C15 0.015(3) 0.021(3) 0.019(3) 0.000 0.007(2) 0.000
C3 0.032(3) 0.017(2) 0.024(2) -0.0039(18) 0.009(2) -0.0030(18)
C10 0.017(2) 0.021(2) 0.036(3) 0.000(2) 0.001(2) 0.0027(18)
C9 0.034(3) 0.030(3) 0.040(3) -0.003(2) 0.015(2) -0.007(2)
C14 0.027(2) 0.020(2) 0.025(2) 0.0010(18) 0.011(2) -0.0017(18)
C8 0.034(3) 0.038(3) 0.027(3) 0.003(2) 0.003(2) -0.008(2)
N5 0.020(3) 0.063(5) 0.035(4) 0.000 0.004(3) 0.000
C16 0.045(3) 0.027(3) 0.019(2) -0.0048(19) 0.016(2) -0.011(2)
C20 0.023(4) 0.062(5) 0.026(4) 0.000 0.011(3) 0.000
C4 0.039(3) 0.018(2) 0.031(3) 0.0033(19) 0.016(2) 0.010(2)
N3 0.124(5) 0.024(2) 0.022(2) -0.0050(19) 0.027(3) -0.010(3)
C12 0.041(3) 0.048(4) 0.035(3) -0.001(3) -0.001(3) 0.000(3)
C11 0.023(3) 0.040(3) 0.061(4) -0.001(3) 0.009(3) -0.001(2)
C18 0.073(4) 0.032(3) 0.034(3) 0.010(2) 0.029(3) 0.023(3)
C21 0.023(4) 0.080(7) 0.036(5) 0.000 0.006(3) 0.000
C22 0.031(4) 0.066(6) 0.044(5) 0.000 0.020(4) 0.000
C17 0.159(8) 0.028(3) 0.042(4) 0.010(3) 0.058(5) 0.034(4)
O3 0.241(12) 0.058(5) 0.041(4) -0.001(4) 0.016(6) -0.068(6)
C23 0.015(4) 0.090(8) 0.060(6) 0.000 -0.006(4) 0.000

loop_
_atom_type_symbol
_atom_type_description
_atom_type_scat_dispersion_real
_atom_type_scat_dispersion_imag
_atom_type_scat_source
C C 0.0033 0.0016 'International Tables Vol C Tables 4.2.6.8 and 6.1.1.4'
H H 0.0000 0.0000 'International Tables Vol C Tables 4.2.6.8 and 6.1.1.4'
N N 0.0061 0.0033 'International Tables Vol C Tables 4.2.6.8 and 6.1.1.4'
O O 0.0106 0.0060 'International Tables Vol C Tables 4.2.6.8 and 6.1.1.4'
Cl Cl 0.1484 0.1585 'International Tables Vol C Tables 4.2.6.8 and 6.1.1.4'
Fe Fe 0.3463 0.8444 'International Tables Vol C Tables 4.2.6.8 and 6.1.1.4'
U U -9.6767 9.6646 'International Tables Vol C Tables 4.2.6.8 and 6.1.1.4'

loop_
_geom_angle_atom_site_label_1
_geom_angle_atom_site_label_2
_geom_angle_atom_site_label_3
_geom_angle
_geom_angle_site_symmetry_1
_geom_angle_site_symmetry_3
O2 U1 O1 177.19(19) . .
O2 U1 N2 87.95(15) . 4_575
O1 U1 N2 89.92(14) . 4_575
O2 U1 N2 87.95(15) . .
O1 U1 N2 89.92(14) . .
N2 U1 N2 81.69(17) 4_575 .
O2 U1 N1 91.87(14) . .
O1 U1 N1 90.39(14) . .
N2 U1 N1 175.63(11) 4_575 .
N2 U1 N1 102.68(12) . .
O2 U1 N1 91.87(14) . 4_575
O1 U1 N1 90.39(14) . 4_575
N2 U1 N1 102.68(12) 4_575 4_575
N2 U1 N1 175.62(11) . 4_575
N1 U1 N1 72.95(16) . 4_575
N4 Fe C16 119.46(16) . 4_575
N4 Fe C16 119.46(16) . .
C16 Fe C16 100.8(3) 4_575 .
N4 Fe Cl 98.13(18) . .
C16 Fe Cl 109.36(13) 4_575 .
C16 Fe Cl 109.36(13) . .
C13 N1 C1 120.4(3) . .
C13 N1 U1 130.9(3) . .
C1 N1 U1 108.0(2) . .
C16 N2 C18 108.2(4) . .
C16 N2 U1 125.4(3) . .
C18 N2 U1 126.2(3) . .
C3 C2 C1 118.1(4) . .
C3 C2 C7 118.3(4) . .
C1 C2 C7 123.6(4) . .
C6 C5 C4 121.3(4) . .
C6 C5 H5 119.3 . .
C4 C5 H5 119.3 . .
C20 N4 C21 104.9(6) . .
C20 N4 Fe 122.9(5) . .
C21 N4 Fe 132.2(5) . .
N1 C13 C15 123.7(4) . .
N1 C13 C14 120.5(4) . .
C15 C13 C14 115.8(4) . .
C2 C7 C9 111.4(4) . .
C2 C7 C8 112.9(4) . .
C9 C7 C8 108.0(4) . .
C2 C7 H7 108(3) . .
C9 C7 H7 108(3) . .
C8 C7 H7 108(3) . .
C5 C6 C1 118.7(4) . .
C5 C6 C10 119.9(4) . .
C1 C6 C10 121.3(4) . .
C6 C1 C2 120.6(4) . .
C6 C1 N1 119.0(4) . .
C2 C1 N1 120.4(4) . .
C13 C15 C13 127.9(5) 4_575 .
C13 C15 H15 116.0 4_575 .
C13 C15 H15 116.0 . .
C4 C3 C2 122.2(4) . .
C4 C3 H3 118.9 . .
C2 C3 H3 118.9 . .
C11 C10 C6 112.4(4) . .
C11 C10 C12 110.2(4) . .
C6 C10 C12 110.8(4) . .
C11 C10 H10 108(3) . .
C6 C10 H10 108(3) . .
C12 C10 H10 108(3) . .
C20 N5 C22 107.1(6) . .
C20 N5 C23 126.6(7) . .
C22 N5 C23 126.3(7) . .
N3 C16 N2 105.7(5) . .
N3 C16 Fe 130.6(4) . .
N2 C16 Fe 122.8(3) . .
N4 C20 N5 112.8(7) . .
N4 C20 H20 123.6 . .
N5 C20 H20 123.6 . .
C3 C4 C5 119.1(4) . .
C3 C4 H4 120.4 . .
C5 C4 H4 120.4 . .
C16 N3 C17 110.7(5) . .
C16 N3 C19 125.2(7) . .
C17 N3 C19 124.1(6) . .
C17 C18 N2 108.7(6) . .
C17 C18 H18 125.6 . .
N2 C18 H18 125.6 . .
C22 C21 N4 108.9(7) . .
C22 C21 H21 125.5 . .
N4 C21 H21 125.5 . .
N5 C22 C21 106.4(7) . .
N5 C22 H22 126.8 . .
C21 C22 H22 126.8 . .
C18 C17 N3 106.8(5) . .
C18 C17 H17 126.6 . .
N3 C17 H17 126.6 . .
C24B O3 C24B 180.0(10) . 3_766
C24B O3 C24A 137.5(6) . 3_766
C24B O3 C24A 42.5(6) 3_766 3_766
C24B O3 C24A 42.5(6) . .
C24B O3 C24A 137.5(6) 3_766 .
C24A O3 C24A 180.0(9) 3_766 .
O3 C24A C25A 115.4(8) . .
O3 C24B C25B 115.7(9) . .

loop_
_geom_bond_atom_site_label_1
_geom_bond_atom_site_label_2
_geom_bond_distance
_geom_bond_site_symmetry_2
C19 N3 1.441(8) .
C19 H19A 0.9600 .
C19 H19B 0.9600 .
C19 H19C 0.9600 .
U1 O2 1.777(4) .
U1 O1 1.780(4) .
U1 N2 2.432(4) 4_575
U1 N2 2.432(4) .
U1 N1 2.438(3) .
U1 N1 2.438(3) 4_575
Fe N4 2.083(6) .
Fe C16 2.095(5) 4_575
Fe C16 2.095(5) .
Fe Cl 2.353(2) .
N1 C13 1.326(5) .
N1 C1 1.438(5) .
N2 C16 1.360(6) .
N2 C18 1.382(6) .
C2 C3 1.389(6) .
C2 C1 1.412(6) .
C2 C7 1.521(6) .
C5 C6 1.389(6) .
C5 C4 1.390(7) .
C5 H5 0.9300 .
N4 C20 1.303(9) .
N4 C21 1.375(10) .
C13 C15 1.402(5) .
C13 C14 1.511(6) .
C7 C9 1.535(6) .
C7 C8 1.534(7) .
C7 H7 0.97(5) .
C6 C1 1.410(6) .
C6 C10 1.527(6) .
C15 C13 1.402(5) 4_575
C15 H15 0.9300 .
C3 C4 1.379(7) .
C3 H3 0.9300 .
C10 C11 1.525(7) .
C10 C12 1.535(7) .
C10 H10 0.98(5) .
C9 H9A 0.9600 .
C9 H9B 0.9600 .
C9 H9C 0.9600 .
C14 H14A 0.9600 .
C14 H14B 0.9600 .
C14 H14C 0.9600 .
C8 H8A 0.9600 .
C8 H8B 0.9600 .
C8 H8C 0.9600 .
N5 C20 1.326(9) .
N5 C22 1.350(10) .
N5 C23 1.482(9) .
C16 N3 1.353(7) .
C20 H20 0.9300 .
C4 H4 0.9300 .
N3 C17 1.360(9) .
C12 H12A 0.9600 .
C12 H12B 0.9600 .
C12 H12C 0.9600 .
C11 H11A 0.9600 .
C11 H11B 0.9600 .
C11 H11C 0.9600 .
C18 C17 1.326(9) .
C18 H18 0.9300 .
C21 C22 1.363(11) .
C21 H21 0.9300 .
C22 H22 0.9300 .
C17 H17 0.9300 .
O3 C24B 1.326(8) .
O3 C24B 1.326(8) 3_766
O3 C24A 1.337(8) 3_766
O3 C24A 1.338(9) .
C23 H23A 0.9600 .
C23 H23B 0.9600 .
C23 H23C 0.9600 .
C24A C25A 1.522(9) .
C25B C24B 1.521(9) .

loop_
_geom_torsion_atom_site_label_1
_geom_torsion_atom_site_label_2
_geom_torsion_atom_site_label_3
_geom_torsion_atom_site_label_4
_geom_torsion
_geom_torsion_site_symmetry_1
_geom_torsion_site_symmetry_4
O2 U1 N1 C13 120.4(4) . .
O1 U1 N1 C13 -61.3(4) . .
N2 U1 N1 C13 32.7(17) 4_575 .
N2 U1 N1 C13 -151.3(4) . .
N1 U1 N1 C13 29.0(4) 4_575 .
O2 U1 N1 C1 -69.2(3) . .
O1 U1 N1 C1 109.1(3) . .
N2 U1 N1 C1 -156.8(15) 4_575 .
N2 U1 N1 C1 19.1(3) . .
N1 U1 N1 C1 -160.6(2) 4_575 .
O2 U1 N2 C16 -142.4(4) . .
O1 U1 N2 C16 35.8(4) . .
N2 U1 N2 C16 -54.1(4) 4_575 .
N1 U1 N2 C16 126.2(4) . .
N1 U1 N2 C16 129.9(15) 4_575 .
O2 U1 N2 C18 43.4(4) . .
O1 U1 N2 C18 -138.4(4) . .
N2 U1 N2 C18 131.7(4) 4_575 .
N1 U1 N2 C18 -48.0(4) . .
N1 U1 N2 C18 -44.3(17) 4_575 .
C16 Fe N4 C20 117.73(17) 4_575 .
C16 Fe N4 C20 -117.73(17) . .
Cl Fe N4 C20 0.000(2) . .
C16 Fe N4 C21 -62.27(17) 4_575 .
C16 Fe N4 C21 62.27(17) . .
Cl Fe N4 C21 180.000(2) . .
C1 N1 C13 C15 172.9(4) . .
U1 N1 C13 C15 -17.7(6) . .
C1 N1 C13 C14 -4.7(6) . .
U1 N1 C13 C14 164.8(3) . .
C3 C2 C7 C9 53.0(5) . .
C1 C2 C7 C9 -125.7(5) . .
C3 C2 C7 C8 -68.6(5) . .
C1 C2 C7 C8 112.7(5) . .
C4 C5 C6 C1 -0.3(7) . .
C4 C5 C6 C10 176.5(4) . .
C5 C6 C1 C2 1.1(6) . .
C10 C6 C1 C2 -175.7(4) . .
C5 C6 C1 N1 -175.9(4) . .
C10 C6 C1 N1 7.3(6) . .
C3 C2 C1 C6 -1.1(6) . .
C7 C2 C1 C6 177.6(4) . .
C3 C2 C1 N1 175.9(4) . .
C7 C2 C1 N1 -5.4(6) . .
C13 N1 C1 C6 -100.5(5) . .
U1 N1 C1 C6 87.9(4) . .
C13 N1 C1 C2 82.5(5) . .
U1 N1 C1 C2 -89.2(4) . .
N1 C13 C15 C13 -12.5(10) . 4_575
C14 C13 C15 C13 165.2(5) . 4_575
C1 C2 C3 C4 0.4(7) . .
C7 C2 C3 C4 -178.4(4) . .
C5 C6 C10 C11 42.2(6) . .
C1 C6 C10 C11 -141.0(4) . .
C5 C6 C10 C12 -81.6(5) . .
C1 C6 C10 C12 95.2(5) . .
C18 N2 C16 N3 1.1(6) . .
U1 N2 C16 N3 -174.0(3) . .
C18 N2 C16 Fe -169.0(4) . .
U1 N2 C16 Fe 16.0(5) . .
N4 Fe C16 N3 95.3(5) . .
C16 Fe C16 N3 -131.6(4) 4_575 .
Cl Fe C16 N3 -16.5(5) . .
N4 Fe C16 N2 -97.4(4) . .
C16 Fe C16 N2 35.7(5) 4_575 .
Cl Fe C16 N2 150.9(3) . .
C21 N4 C20 N5 0.000(2) . .
Fe N4 C20 N5 180.000(1) . .
C22 N5 C20 N4 0.000(2) . .
C23 N5 C20 N4 180.000(2) . .
C2 C3 C4 C5 0.4(7) . .
C6 C5 C4 C3 -0.4(7) . .
N2 C16 N3 C17 -0.3(7) . .
Fe C16 N3 C17 168.6(5) . .
N2 C16 N3 C19 -179.9(6) . .
Fe C16 N3 C19 -11.0(9) . .
C16 N2 C18 C17 -1.5(7) . .
U1 N2 C18 C17 173.5(4) . .
C20 N4 C21 C22 0.000(2) . .
Fe N4 C21 C22 180.000(2) . .
C20 N5 C22 C21 0.000(2) . .
C23 N5 C22 C21 180.000(2) . .
N4 C21 C22 N5 0.000(2) . .
N2 C18 C17 N3 1.2(8) . .
C16 N3 C17 C18 -0.6(8) . .
C19 N3 C17 C18 179.0(7) . .
C24B O3 C24A C25A -3.3(11) . .
C24B O3 C24A C25A 176.7(11) 3_766 .
C24A O3 C24A C25A 33(4) 3_766 .
C24B O3 C24B C25B -98(22) 3_766 .
C24A O3 C24B C25B 168.3(12) 3_766 .
C24A O3 C24B C25B -11.7(12) . .
